data_7233979
loop_
_publ_author_name
'Zhang, Yujuan'
'Yang, Jiandong'
'Zhao, Dongsheng'
'Liu, Zhangjie'
'Li, Dacheng'
'Fan, Liming'
'Hu, Tuoping'

_publ_section_title
;
 Two cadmium(ii) coordination polymers as luminescent sensors for the
 detection of nitrofuran/nitroimidazole antibiotics
;
_journal_issue 41
_journal_name_full CrystEngComm
_journal_page_first 6130
_journal_paper_doi 10.1039/C9CE01164A
_journal_volume 21
_journal_year 2019
_chemical_formula_moiety 'C25 H19 Cd N4 O4'
_chemical_formula_sum 'C25 H19 Cd N4 O4'
_chemical_formula_weight 551.84
_space_group_crystal_system monoclinic
_space_group_IT_number 14
_space_group_name_Hall '-P 2yn'
_space_group_name_H-M_alt 'P 1 21/n 1'
_symmetry_space_group_name_Hall '-P 2yn'
_symmetry_space_group_name_H-M 'P 1 21/n 1'
_atom_sites_solution_hydrogens geom
_atom_sites_solution_primary direct
_audit_creation_date 2018-06-05
_audit_creation_method
;
Olex2 1.2
(compiled 2015.01.26 svn.r3150 for OlexSys, GUI svn.r4998)
;
_audit_update_record
;
2019-07-25 deposited with the CCDC.    2019-09-19 downloaded from the CCDC.
;
_cell_angle_alpha 90
_cell_angle_beta 93.913(14)
_cell_angle_gamma 90
_cell_formula_units_Z 4
_cell_length_a 6.972(3)
_cell_length_b 17.311(9)
_cell_length_c 17.837(8)
_cell_measurement_reflns_used 9846
_cell_measurement_temperature 293(2)
_cell_measurement_theta_max 27.51
_cell_measurement_theta_min 3.07
_cell_volume 2147.8(17)
_computing_molecular_graphics 'Olex2 (Dolomanov et al., 2009)'
_computing_publication_material 'Olex2 (Dolomanov et al., 2009)'
_computing_structure_refinement 'XL (Sheldrick, 2008)'
_computing_structure_solution 'ShelXT (Sheldrick, 2015)'
_diffrn_ambient_temperature 293.15
_diffrn_measured_fraction_theta_full 0.998
_diffrn_measured_fraction_theta_max 0.999
_diffrn_measurement_device_type 'Bruker P4'
_diffrn_measurement_method '\w scans'
_diffrn_radiation_monochromator graphite
_diffrn_radiation_type MoK\a
_diffrn_radiation_wavelength 0.71073
_diffrn_reflns_av_R_equivalents 0.0451
_diffrn_reflns_av_unetI/netI 0.0231
_diffrn_reflns_Laue_measured_fraction_full 0.998
_diffrn_reflns_Laue_measured_fraction_max 0.999
_diffrn_reflns_limit_h_max 8
_diffrn_reflns_limit_h_min -8
_diffrn_reflns_limit_k_max 21
_diffrn_reflns_limit_k_min -21
_diffrn_reflns_limit_l_max 21
_diffrn_reflns_limit_l_min -21
_diffrn_reflns_number 50234
_diffrn_reflns_point_group_measured_fraction_full 0.998
_diffrn_reflns_point_group_measured_fraction_max 0.999
_diffrn_reflns_theta_full 25.242
_diffrn_reflns_theta_max 26.022
_diffrn_reflns_theta_min 3.071
_exptl_absorpt_coefficient_mu 1.059
_exptl_absorpt_correction_T_max 0.8183
_exptl_absorpt_correction_T_min 0.7591
_exptl_absorpt_correction_type multi-scan
_exptl_absorpt_process_details
;
 SADABS 2016/2: Krause, L., Herbst-Irmer, R., Sheldrick G.M. & Stalke D.,
 J. Appl. Cryst. 48 (2015) 3-10
;
_exptl_crystal_colour colourless
_exptl_crystal_density_diffrn 1.707
_exptl_crystal_description block
_exptl_crystal_F_000 1108
_exptl_crystal_preparation Luminescent
_exptl_crystal_size_max 0.26
_exptl_crystal_size_mid 0.23
_exptl_crystal_size_min 0.19
_refine_diff_density_max 1.371
_refine_diff_density_min -0.569
_refine_diff_density_rms 0.083
_refine_ls_extinction_method none
_refine_ls_goodness_of_fit_ref 1.107
_refine_ls_hydrogen_treatment constr
_refine_ls_matrix_type full
_refine_ls_number_parameters 307
_refine_ls_number_reflns 4230
_refine_ls_number_restraints 0
_refine_ls_restrained_S_all 1.107
_refine_ls_R_factor_all 0.0522
_refine_ls_R_factor_gt 0.0425
_refine_ls_shift/su_max 0.000
_refine_ls_shift/su_mean 0.000
_refine_ls_structure_factor_coef Fsqd
_refine_ls_weighting_details 'w=1/[\s^2^(Fo^2^)+(0.0260P)^2^+6.1964P] where P=(Fo^2^+2Fc^2^)/3'
_refine_ls_weighting_scheme calc
_refine_ls_wR_factor_gt 0.0859
_refine_ls_wR_factor_ref 0.0892
_reflns_Friedel_coverage 0.000
_reflns_number_gt 3678
_reflns_number_total 4230
_reflns_threshold_expression 'I > 2\s(I)'
_cod_data_source_file c9ce01164a2.cif
_cod_data_source_block 1
_cod_depositor_comments 'Adding full bibliography for 7233978--7233979.cif.'
_cod_original_cell_volume 2147.7(17)
_cod_database_code 7233979
_shelx_space_group_comment
;
The symmetry employed for this shelxl refinement is uniquely defined
by the following loop, which should always be used as a source of
symmetry information in preference to the above space-group names.
They are only intended as comments.
;
_shelx_estimated_absorpt_t_min 0.844
_shelx_estimated_absorpt_t_max 0.868
_olex2_refinement_description
;
1. Fixed Uiso
 At 1.2 times of:
  All C(H) groups, All C(H,H) groups
2.a Secondary CH2 refined with riding coordinates:
 C20(H1,H2), C21(H3,H4)
2.b Aromatic/amide H refined with riding coordinates:
 C5(H5), C6(H6), C9(H9), C11(H11), C12(H12), C13(H13),
 C14(H14), C15(H15), C17(H17), C18(H18), C19(H19), C22(H22),
 C23(H23), C24(H24), C25(H25)
;
_shelx_shelxl_version_number 2014/7
_olex2_submission_special_instructions 'No special instructions were received'

loop_
_space_group_symop_operation_xyz
'x, y, z'
'-x+1/2, y+1/2, -z+1/2'
'-x, -y, -z'
'x-1/2, -y-1/2, z-1/2'

loop_
_atom_site_label
_atom_site_type_symbol
_atom_site_fract_x
_atom_site_fract_y
_atom_site_fract_z
_atom_site_U_iso_or_equiv
_atom_site_adp_type
_atom_site_occupancy
_atom_site_site_symmetry_order
_atom_site_calc_flag
_atom_site_refinement_flags_posn
Cd1 Cd 0.40752(4) 0.61723(2) 0.30327(2) 0.02961(10) Uani 1 1 d .
O1 O 0.6340(4) 0.51587(17) 0.33994(16) 0.0417(7) Uani 1 1 d .
O2 O 0.6116(4) 0.61691(18) 0.41207(17) 0.0478(8) Uani 1 1 d .
N1 N -0.0402(5) 0.4567(2) 0.21512(19) 0.0366(8) Uani 1 1 d .
N2 N -0.4704(5) 0.26707(19) 0.0998(2) 0.0378(8) Uani 1 1 d .
N3 N 0.2074(5) 0.5229(2) 0.2623(2) 0.0370(8) Uani 1 1 d .
N4 N -0.7117(5) 0.1983(2) 0.1368(2) 0.0408(9) Uani 1 1 d .
O3 O 0.9126(5) 0.7861(2) 0.7054(2) 0.0684(11) Uani 1 1 d .
C2 C 0.6843(5) 0.5527(2) 0.3975(2) 0.0256(8) Uani 1 1 d .
C1 C 1.2099(5) 0.6218(2) 0.5886(2) 0.0313(9) Uani 1 1 d .
O4 O 1.1713(5) 0.8496(2) 0.7320(2) 0.0757(12) Uani 1 1 d .
C3 C 0.8427(5) 0.5225(2) 0.4513(2) 0.0249(8) Uani 1 1 d .
C4 C 1.0832(6) 0.7966(2) 0.7011(2) 0.0347(9) Uani 1 1 d .
C5 C 1.1112(6) 0.6709(3) 0.6233(2) 0.0362(10) Uani 1 1 d .
H5 H 0.9806 0.6623 0.6271 0.043 Uiso 1 1 calc R
C6 C 0.9463(5) 0.5756(2) 0.4960(2) 0.0288(8) Uani 1 1 d .
H6 H 0.9086 0.6271 0.4936 0.035 Uiso 1 1 calc R
C7 C 1.1042(5) 0.5557(2) 0.5444(2) 0.0262(8) Uani 1 1 d .
C8 C 1.1982(6) 0.7388(2) 0.6563(2) 0.0345(9) Uani 1 1 d .
C9 C 0.0231(6) 0.5255(3) 0.2396(2) 0.0385(10) Uani 1 1 d .
H9 H -0.0526 0.5697 0.2405 0.046 Uiso 1 1 calc R
C10 C -0.2465(5) 0.4386(2) 0.0982(2) 0.0351(9) Uani 1 1 d .
C11 C -0.7692(6) 0.2373(3) 0.0733(3) 0.0439(11) Uani 1 1 d .
H11 H -0.8922 0.2352 0.0497 0.053 Uiso 1 1 calc R
C12 C -0.6234(6) 0.2794(3) 0.0490(3) 0.0453(11) Uani 1 1 d .
H12 H -0.6261 0.3106 0.0065 0.054 Uiso 1 1 calc R
C13 C -0.5296(7) 0.2176(3) 0.1504(3) 0.0456(11) Uani 1 1 d .
H13 H -0.4517 0.1989 0.1908 0.055 Uiso 1 1 calc R
C14 C 1.3954(6) 0.7489(3) 0.6500(3) 0.0428(11) Uani 1 1 d .
H14 H 1.4574 0.7922 0.6709 0.051 Uiso 1 1 calc R
C15 C 0.2619(6) 0.4474(2) 0.2522(3) 0.0406(10) Uani 1 1 d .
H15 H 0.3844 0.4278 0.2640 0.049 Uiso 1 1 calc R
C16 C -0.2573(6) 0.3702(2) 0.0572(2) 0.0371(10) Uani 1 1 d .
C17 C 0.1125(6) 0.4065(3) 0.2228(3) 0.0445(11) Uani 1 1 d .
H17 H 0.1120 0.3544 0.2101 0.053 Uiso 1 1 calc R
C18 C 1.4975(6) 0.6946(3) 0.6127(3) 0.0440(11) Uani 1 1 d .
H18 H 1.6291 0.7009 0.6093 0.053 Uiso 1 1 calc R
C19 C 1.4061(6) 0.6307(2) 0.5801(2) 0.0365(9) Uani 1 1 d .
H19 H 1.4735 0.5948 0.5534 0.044 Uiso 1 1 calc R
C20 C -0.2368(6) 0.4408(3) 0.1835(3) 0.0459(11) Uani 1 1 d .
H1 H -0.3228 0.4806 0.1998 0.055 Uiso 1 1 calc R
H2 H -0.2796 0.3917 0.2024 0.055 Uiso 1 1 calc R
C21 C -0.2704(6) 0.2916(3) 0.0923(3) 0.0491(12) Uani 1 1 d .
H3 H -0.2075 0.2542 0.0617 0.059 Uiso 1 1 calc R
H4 H -0.2026 0.2923 0.1416 0.059 Uiso 1 1 calc R
C22 C -0.2409(6) 0.5084(3) 0.0606(3) 0.0491(12) Uani 1 1 d .
H22 H -0.2342 0.5542 0.0879 0.059 Uiso 1 1 calc R
C23 C -0.2605(7) 0.3749(3) -0.0212(3) 0.0553(13) Uani 1 1 d .
H23 H -0.2667 0.3298 -0.0496 0.066 Uiso 1 1 calc R
C24 C -0.2545(7) 0.4452(4) -0.0570(3) 0.0663(16) Uani 1 1 d .
H24 H -0.2570 0.4473 -0.1091 0.080 Uiso 1 1 calc R
C25 C -0.2451(7) 0.5112(4) -0.0166(3) 0.0618(15) Uani 1 1 d .
H25 H -0.2415 0.5586 -0.0410 0.074 Uiso 1 1 calc R

loop_
_atom_site_aniso_label
_atom_site_aniso_U_11
_atom_site_aniso_U_22
_atom_site_aniso_U_33
_atom_site_aniso_U_23
_atom_site_aniso_U_13
_atom_site_aniso_U_12
Cd1 0.02771(15) 0.02773(15) 0.03241(16) 0.00367(13) -0.00517(10) -0.00012(12)
O1 0.0506(18) 0.0358(16) 0.0360(17) -0.0028(13) -0.0163(14) 0.0050(14)
O2 0.0498(18) 0.0430(18) 0.0480(18) -0.0102(15) -0.0156(14) 0.0232(15)
N1 0.0285(17) 0.043(2) 0.038(2) -0.0046(16) 0.0010(15) -0.0088(15)
N2 0.0310(18) 0.0296(18) 0.052(2) -0.0028(16) -0.0041(16) -0.0045(15)
N3 0.0308(18) 0.036(2) 0.044(2) -0.0001(16) -0.0038(15) -0.0044(15)
N4 0.0371(19) 0.045(2) 0.040(2) -0.0019(17) -0.0010(16) -0.0095(16)
O3 0.060(2) 0.056(2) 0.092(3) -0.035(2) 0.026(2) -0.0064(18)
C2 0.0274(19) 0.0250(19) 0.0235(19) 0.0008(15) -0.0043(15) 0.0004(15)
C1 0.0267(18) 0.0139(17) 0.052(2) 0.0131(18) -0.0090(17) 0.0011(15)
O4 0.059(2) 0.069(3) 0.098(3) -0.052(2) 0.000(2) -0.001(2)
C3 0.0269(18) 0.0232(18) 0.0242(19) -0.0011(15) -0.0024(15) 0.0033(15)
C4 0.040(2) 0.034(2) 0.030(2) -0.0024(18) -0.0042(17) -0.0042(19)
C5 0.027(2) 0.063(3) 0.0178(19) -0.0025(19) -0.0038(15) -0.016(2)
C6 0.036(2) 0.0190(19) 0.030(2) -0.0020(15) -0.0048(16) 0.0056(16)
C7 0.0294(19) 0.0244(19) 0.0241(19) -0.0041(15) -0.0030(15) -0.0008(15)
C8 0.041(2) 0.031(2) 0.030(2) -0.0046(17) -0.0040(17) -0.0011(18)
C9 0.032(2) 0.041(2) 0.042(2) -0.001(2) -0.0019(18) 0.0005(18)
C10 0.0187(18) 0.037(2) 0.049(3) -0.0009(19) 0.0018(17) -0.0056(16)
C11 0.030(2) 0.048(3) 0.052(3) 0.000(2) -0.0072(19) -0.0047(19)
C12 0.040(2) 0.045(3) 0.050(3) 0.005(2) -0.004(2) -0.001(2)
C13 0.044(3) 0.048(3) 0.043(3) 0.003(2) -0.011(2) -0.010(2)
C14 0.044(2) 0.035(2) 0.049(3) -0.008(2) -0.005(2) -0.007(2)
C15 0.032(2) 0.039(2) 0.049(3) 0.002(2) -0.0023(19) -0.0006(19)
C16 0.0248(19) 0.037(2) 0.049(3) -0.0041(19) 0.0012(17) -0.0051(17)
C17 0.043(3) 0.033(2) 0.057(3) -0.005(2) 0.000(2) -0.0053(19)
C18 0.034(2) 0.042(3) 0.055(3) -0.002(2) -0.001(2) -0.0051(19)
C19 0.040(2) 0.030(2) 0.040(2) -0.0012(18) 0.0018(18) 0.0034(17)
C20 0.028(2) 0.061(3) 0.049(3) -0.010(2) 0.0032(19) -0.011(2)
C21 0.030(2) 0.036(2) 0.080(4) -0.001(2) -0.003(2) -0.0057(19)
C22 0.032(2) 0.038(3) 0.077(4) 0.005(2) 0.002(2) -0.0024(19)
C23 0.040(3) 0.070(4) 0.056(3) -0.023(3) 0.006(2) -0.008(2)
C24 0.044(3) 0.106(5) 0.049(3) 0.018(3) 0.008(2) -0.004(3)
C25 0.043(3) 0.068(4) 0.074(4) 0.031(3) 0.006(3) -0.004(3)

loop_
_atom_type_symbol
_atom_type_description
_atom_type_scat_dispersion_real
_atom_type_scat_dispersion_imag
_atom_type_scat_source
C C 0.0033 0.0016 'International Tables Vol C Tables 4.2.6.8 and 6.1.1.4'
H H 0.0000 0.0000 'International Tables Vol C Tables 4.2.6.8 and 6.1.1.4'
Cd Cd -0.8075 1.2024 'International Tables Vol C Tables 4.2.6.8 and 6.1.1.4'
N N 0.0061 0.0033 'International Tables Vol C Tables 4.2.6.8 and 6.1.1.4'
O O 0.0106 0.0060 'International Tables Vol C Tables 4.2.6.8 and 6.1.1.4'

loop_
_geom_angle_atom_site_label_1
_geom_angle_atom_site_label_2
_geom_angle_atom_site_label_3
_geom_angle
_geom_angle_site_symmetry_1
_geom_angle_site_symmetry_3
O1 Cd1 C2 27.18(10) . .
O1 Cd1 C4 105.31(12) . 4_575
O2 Cd1 O1 54.72(10) . .
O2 Cd1 O3 124.39(14) . 4_575
O2 Cd1 C2 27.54(10) . .
O2 Cd1 O4 89.71(14) . 4_575
O2 Cd1 C4 106.46(13) . 4_575
N3 Cd1 O1 86.56(12) . .
N3 Cd1 O2 127.07(12) . .
N3 Cd1 N4 102.86(14) . 2_455
N3 Cd1 O3 107.99(14) . 4_575
N3 Cd1 C2 107.65(12) . .
N3 Cd1 O4 119.35(15) . 4_575
N3 Cd1 C4 118.83(13) . 4_575
N4 Cd1 O1 136.17(12) 2_455 .
N4 Cd1 O2 87.81(12) 2_455 .
N4 Cd1 O3 87.21(13) 2_455 4_575
N4 Cd1 C2 112.78(12) 2_455 .
N4 Cd1 O4 127.84(14) 2_455 4_575
N4 Cd1 C4 106.85(13) 2_455 4_575
O3 Cd1 O1 130.91(12) 4_575 .
O3 Cd1 C2 133.40(12) 4_575 .
O3 Cd1 C4 26.53(12) 4_575 4_575
O4 Cd1 O1 78.78(12) 4_575 .
O4 Cd1 O3 52.93(12) 4_575 4_575
O4 Cd1 C2 83.51(12) 4_575 .
O4 Cd1 C4 26.60(12) 4_575 4_575
C4 Cd1 C2 107.95(12) 4_575 .
C2 O1 Cd1 89.6(2) . .
C2 O2 Cd1 93.6(2) . .
C9 N1 C17 107.2(3) . .
C9 N1 C20 124.8(4) . .
C17 N1 C20 128.0(4) . .
C12 N2 C21 126.5(4) . .
C13 N2 C12 106.6(4) . .
C13 N2 C21 126.0(4) . .
C9 N3 Cd1 130.3(3) . .
C9 N3 C15 105.3(3) . .
C15 N3 Cd1 124.3(3) . .
C11 N4 Cd1 123.2(3) . 2_445
C13 N4 Cd1 132.1(3) . 2_445
C13 N4 C11 104.7(4) . .
C4 O3 Cd1 90.3(3) . 4_676
O1 C2 Cd1 63.2(2) . .
O1 C2 O2 122.1(3) . .
O1 C2 C3 120.2(3) . .
O2 C2 Cd1 58.89(19) . .
O2 C2 C3 117.7(3) . .
C3 C2 Cd1 176.0(3) . .
C5 C1 C7 119.0(3) . .
C5 C1 C19 122.9(4) . .
C19 C1 C7 117.6(4) . .
C4 O4 Cd1 92.3(3) . 4_676
C6 C3 C2 117.8(3) . .
C6 C3 C7 118.8(3) . 3_766
C7 C3 C2 123.3(3) 3_766 .
O3 C4 Cd1 63.2(2) . 4_676
O3 C4 O4 123.6(4) . .
O3 C4 C8 118.9(4) . .
O4 C4 Cd1 61.1(3) . 4_676
O4 C4 C8 117.4(4) . .
C8 C4 Cd1 169.0(3) . 4_676
C1 C5 H5 119.4 . .
C1 C5 C8 121.2(4) . .
C8 C5 H5 119.4 . .
C3 C6 H6 118.3 . .
C3 C6 C7 123.4(3) . .
C7 C6 H6 118.3 . .
C3 C7 C1 124.7(3) 3_766 .
C6 C7 C1 117.5(3) . .
C6 C7 C3 117.8(3) . 3_766
C5 C8 C4 121.8(4) . .
C14 C8 C4 120.7(4) . .
C14 C8 C5 117.4(4) . .
N1 C9 H9 124.4 . .
N3 C9 N1 111.3(4) . .
N3 C9 H9 124.4 . .
C16 C10 C20 123.1(4) . .
C22 C10 C16 119.3(4) . .
C22 C10 C20 117.5(4) . .
N4 C11 H11 124.7 . .
C12 C11 N4 110.6(4) . .
C12 C11 H11 124.7 . .
N2 C12 H12 127.0 . .
C11 C12 N2 105.9(4) . .
C11 C12 H12 127.0 . .
N2 C13 H13 123.9 . .
N4 C13 N2 112.1(4) . .
N4 C13 H13 123.9 . .
C8 C14 H14 120.1 . .
C18 C14 C8 119.8(4) . .
C18 C14 H14 120.1 . .
N3 C15 H15 125.1 . .
C17 C15 N3 109.9(4) . .
C17 C15 H15 125.1 . .
C10 C16 C21 123.6(4) . .
C10 C16 C23 118.2(4) . .
C23 C16 C21 118.2(4) . .
N1 C17 H17 126.8 . .
C15 C17 N1 106.4(4) . .
C15 C17 H17 126.8 . .
C14 C18 H18 119.7 . .
C14 C18 C19 120.6(4) . .
C19 C18 H18 119.7 . .
C1 C19 H19 121.0 . .
C18 C19 C1 118.0(4) . .
C18 C19 H19 121.0 . .
N1 C20 C10 111.4(3) . .
N1 C20 H1 109.4 . .
N1 C20 H2 109.4 . .
C10 C20 H1 109.4 . .
C10 C20 H2 109.4 . .
H1 C20 H2 108.0 . .
N2 C21 C16 112.6(4) . .
N2 C21 H3 109.1 . .
N2 C21 H4 109.1 . .
C16 C21 H3 109.1 . .
C16 C21 H4 109.1 . .
H3 C21 H4 107.8 . .
C10 C22 H22 119.5 . .
C25 C22 C10 121.1(5) . .
C25 C22 H22 119.5 . .
C16 C23 H23 119.5 . .
C24 C23 C16 121.1(5) . .
C24 C23 H23 119.5 . .
C23 C24 H24 119.9 . .
C25 C24 C23 120.2(5) . .
C25 C24 H24 119.9 . .
C22 C25 H25 120.0 . .
C24 C25 C22 120.0(5) . .
C24 C25 H25 120.0 . .

loop_
_geom_bond_atom_site_label_1
_geom_bond_atom_site_label_2
_geom_bond_distance
_geom_bond_site_symmetry_2
Cd1 O1 2.420(3) .
Cd1 O2 2.327(3) .
Cd1 N3 2.237(3) .
Cd1 N4 2.275(4) 2_455
Cd1 O3 2.420(4) 4_575
Cd1 C2 2.712(4) .
Cd1 O4 2.376(4) 4_575
Cd1 C4 2.711(4) 4_575
O1 C2 1.239(4) .
O2 C2 1.257(5) .
N1 C9 1.334(5) .
N1 C17 1.374(6) .
N1 C20 1.472(5) .
N2 C12 1.368(6) .
N2 C13 1.330(6) .
N2 C21 1.472(5) .
N3 C9 1.321(5) .
N3 C15 1.376(5) .
N4 Cd1 2.275(4) 2_445
N4 C11 1.356(6) .
N4 C13 1.319(5) .
O3 Cd1 2.420(4) 4_676
O3 C4 1.211(5) .
C2 C3 1.506(5) .
C1 C5 1.279(6) .
C1 C7 1.547(5) .
C1 C19 1.396(6) .
O4 Cd1 2.376(4) 4_676
O4 C4 1.215(5) .
C3 C6 1.388(5) .
C3 C7 1.404(5) 3_766
C4 Cd1 2.711(4) 4_676
C4 C8 1.540(6) .
C5 H5 0.9300 .
C5 C8 1.431(6) .
C6 H6 0.9300 .
C6 C7 1.394(5) .
C7 C3 1.404(5) 3_766
C8 C14 1.398(6) .
C9 H9 0.9300 .
C10 C16 1.391(6) .
C10 C20 1.519(6) .
C10 C22 1.384(6) .
C11 H11 0.9300 .
C11 C12 1.346(6) .
C12 H12 0.9300 .
C13 H13 0.9300 .
C14 H14 0.9300 .
C14 C18 1.378(6) .
C15 H15 0.9300 .
C15 C17 1.337(6) .
C16 C21 1.503(6) .
C16 C23 1.399(7) .
C17 H17 0.9300 .
C18 H18 0.9300 .
C18 C19 1.384(6) .
C19 H19 0.9300 .
C20 H1 0.9700 .
C20 H2 0.9700 .
C21 H3 0.9700 .
C21 H4 0.9700 .
C22 H22 0.9300 .
C22 C25 1.377(8) .
C23 H23 0.9300 .
C23 C24 1.376(8) .
C24 H24 0.9300 .
C24 C25 1.349(8) .
C25 H25 0.9300 .
